data_4310111
loop_
_publ_author_name
'Francisco Acha'
'Mar\'ia A. Garralda'
'Lourdes Ibarlucea'
'Elena Pinilla'
'M. Rosario Torres'

_publ_contact_author
;                                                                               
      Pinilla Elena
      Departamento de Qu\'imica Inorg\'anica I
      Laboratorio de Difracci\'on de Rayos X
      Facultad de Ciencias Quimicas 
      Universidad Complutense de Madrid
      28040 Madrid (Spain)
;
_publ_contact_author_email epinilla@quim.ucm.es
_publ_contact_author_fax '+34 91 3944284'
_publ_contact_author_phone '+34 91 3944285'
_publ_section_title
;
Novel Hydridoirida-\b-diketones Containing Small Molecules, CO, or
Ethylene: Their Behavior in Coordinating Solvents Such as
Dimethylsulfoxide or Acetonitrile
;
_journal_name_full 'Inorganic Chemistry'
_journal_page_first 9084
_journal_page_last 9091
_journal_paper_doi 10.1021/ic051219n
_journal_volume 44
_journal_year 2005
_chemical_formula_sum 'C41 H31 Cl6 Ir O3 P2'
_chemical_formula_weight 1038.50
_chemical_name_systematic
; 
 ? 
;
_space_group_IT_number 14
_symmetry_cell_setting monoclinic
_symmetry_space_group_name_Hall '-P 2ybc'
_symmetry_space_group_name_H-M 'P 1 21/c 1'
_atom_sites_solution_hydrogens geom
_atom_sites_solution_primary direct
_atom_sites_solution_secondary difmap
_audit_creation_method SHELXL-97
_cell_angle_alpha 90.00
_cell_angle_beta 90.6210(10)
_cell_angle_gamma 90.00
_cell_formula_units_Z 4
_cell_length_a 21.0658(14)
_cell_length_b 11.1459(7)
_cell_length_c 17.5379(12)
_cell_measurement_temperature 296(2)
_cell_volume 4117.6(5)
_computing_cell_refinement 'Bruker SMART'
_computing_data_collection 'Bruker SMART'
_computing_data_reduction 'Bruker SHELXTL'
_computing_molecular_graphics 'Bruker SHELXTL'
_computing_publication_material 'Bruker SHELXTL'
_computing_structure_refinement 'SHELXL-97 (Sheldrick, 1997)'
_computing_structure_solution 'SHELXS-97 (Sheldrick, 1990)'
_diffrn_ambient_temperature 296(2)
_diffrn_measured_fraction_theta_full 0.916
_diffrn_measured_fraction_theta_max 0.916
_diffrn_measurement_device_type 'CCD area detector'
_diffrn_measurement_method 'phi and omega scans'
_diffrn_radiation_monochromator graphite
_diffrn_radiation_source 'fine-focus sealed tube'
_diffrn_radiation_type MoK\a
_diffrn_radiation_wavelength 0.71073
_diffrn_reflns_av_R_equivalents 0.0654
_diffrn_reflns_av_sigmaI/netI 0.0738
_diffrn_reflns_limit_h_max 22
_diffrn_reflns_limit_h_min -27
_diffrn_reflns_limit_k_max 15
_diffrn_reflns_limit_k_min -14
_diffrn_reflns_limit_l_max 23
_diffrn_reflns_limit_l_min -22
_diffrn_reflns_number 25591
_diffrn_reflns_theta_full 28.80
_diffrn_reflns_theta_max 28.80
_diffrn_reflns_theta_min 1.93
_exptl_absorpt_coefficient_mu 3.747
_exptl_absorpt_correction_type none
_exptl_crystal_colour yellow
_exptl_crystal_density_diffrn 1.675
_exptl_crystal_density_method 'not measured'
_exptl_crystal_description prismatic
_exptl_crystal_F_000 2040
_exptl_crystal_size_max 0.30
_exptl_crystal_size_mid 0.30
_exptl_crystal_size_min 0.12
_refine_diff_density_max 2.376
_refine_diff_density_min -2.395
_refine_diff_density_rms 0.147
_refine_ls_extinction_method none
_refine_ls_goodness_of_fit_ref 0.981
_refine_ls_hydrogen_treatment mixed
_refine_ls_matrix_type full
_refine_ls_number_parameters 469
_refine_ls_number_reflns 9827
_refine_ls_number_restraints 0
_refine_ls_restrained_S_all 0.981
_refine_ls_R_factor_all 0.0779
_refine_ls_R_factor_gt 0.0526
_refine_ls_shift/su_max 0.144
_refine_ls_shift/su_mean 0.005
_refine_ls_structure_factor_coef Fsqd
_refine_ls_weighting_details 'calc w=1/[\s^2^(Fo^2^)+(0.0805P)^2^+0.0000P] where P=(Fo^2^+2Fc^2^)/3'
_refine_ls_weighting_scheme calc
_refine_ls_wR_factor_gt 0.1356
_refine_ls_wR_factor_ref 0.1474
_reflns_number_gt 6668
_reflns_number_total 9827
_reflns_threshold_expression >2sigma(I)
_cod_data_source_file ic051219nsi20050722_061335_2.cif
_cod_data_source_block compound4
_cod_depositor_comments
;
The following automatic conversions were performed:
'_symmetry_cell_setting' value 'Monoclinic' changed to 'monoclinic'
according to '/home/saulius/struct/CIF-dictionaries/cif_core.dic'
dictionary named 'cif_core.dic' version 2.4.1 from 2010-06-29.

Automatic conversion script
Id: cif_fix_enum 1527 2010-12-29 10:47:43Z saulius 
;
_cod_database_code 4310111

loop_
_symmetry_equiv_pos_as_xyz
'x, y, z'
'-x, y+1/2, -z+1/2'
'-x, -y, -z'
'x, -y-1/2, z-1/2'

loop_
_atom_site_label
_atom_site_type_symbol
_atom_site_fract_x
_atom_site_fract_y
_atom_site_fract_z
_atom_site_U_iso_or_equiv
_atom_site_adp_type
_atom_site_occupancy
_atom_site_symmetry_multiplicity
_atom_site_calc_flag
_atom_site_refinement_flags
_atom_site_disorder_assembly
_atom_site_disorder_group
Ir1 Ir 0.274345(11) 0.13081(2) 0.294073(14) 0.03559(10) Uani 1 1 d . . .
H1 H 0.329(3) 0.052(6) 0.304(3) 0.050 Uiso 1 1 d . . .
P1 P 0.17346(7) 0.21853(14) 0.27755(9) 0.0341(3) Uani 1 1 d . . .
O1 O 0.2435(3) -0.1166(4) 0.3403(5) 0.087(2) Uani 1 1 d . . .
C1 C 0.2217(3) -0.0195(6) 0.3251(4) 0.0470(16) Uani 1 1 d . . .
P2 P 0.34544(8) 0.27017(14) 0.24210(9) 0.0367(4) Uani 1 1 d . . .
O2 O 0.2321(2) -0.0071(5) 0.1578(3) 0.0669(15) Uani 1 1 d . . .
C2 C 0.1504(3) -0.0051(5) 0.3330(4) 0.0402(14) Uani 1 1 d . . .
C3 C 0.1210(3) 0.1012(6) 0.3133(4) 0.0385(14) Uani 1 1 d . . .
O3 O 0.2989(3) 0.1699(6) 0.4640(3) 0.0826(18) Uani 1 1 d . . .
C4 C 0.0557(3) 0.1129(6) 0.3232(4) 0.0461(16) Uani 1 1 d . . .
H4 H 0.0353 0.1837 0.3093 0.055 Uiso 1 1 calc R . .
C5 C 0.0220(3) 0.0211(7) 0.3529(4) 0.060(2) Uani 1 1 d . . .
H5 H -0.0213 0.0301 0.3603 0.072 Uiso 1 1 calc R . .
C6 C 0.0513(4) -0.0859(8) 0.3725(5) 0.074(3) Uani 1 1 d . . .
H6 H 0.0275 -0.1482 0.3928 0.089 Uiso 1 1 calc R . .
C7 C 0.1148(4) -0.1005(7) 0.3621(5) 0.0560(19) Uani 1 1 d . . .
H7 H 0.1343 -0.1730 0.3742 0.067 Uiso 1 1 calc R . .
C8 C 0.1479(3) 0.3537(5) 0.3288(4) 0.0386(14) Uani 1 1 d . . .
C9 C 0.1771(4) 0.3866(6) 0.3957(4) 0.0537(18) Uani 1 1 d . . .
H9 H 0.2107 0.3412 0.4149 0.064 Uiso 1 1 calc R . .
C10 C 0.1569(4) 0.4874(7) 0.4351(5) 0.068(2) Uani 1 1 d . . .
H10 H 0.1777 0.5105 0.4798 0.081 Uiso 1 1 calc R . .
C11 C 0.1061(4) 0.5535(7) 0.4081(5) 0.061(2) Uani 1 1 d . . .
H11 H 0.0930 0.6214 0.4345 0.074 Uiso 1 1 calc R . .
C12 C 0.0752(4) 0.5207(6) 0.3441(4) 0.0563(19) Uani 1 1 d . . .
H12 H 0.0402 0.5643 0.3270 0.068 Uiso 1 1 calc R . .
C13 C 0.0957(3) 0.4212(6) 0.3032(4) 0.0494(17) Uani 1 1 d . . .
H13 H 0.0746 0.3993 0.2585 0.059 Uiso 1 1 calc R . .
C14 C 0.1463(3) 0.2491(6) 0.1811(3) 0.0391(14) Uani 1 1 d . . .
C15 C 0.1674(4) 0.3507(7) 0.1438(4) 0.057(2) Uani 1 1 d . . .
H15 H 0.1953 0.4024 0.1688 0.068 Uiso 1 1 calc R . .
C16 C 0.1481(5) 0.3767(8) 0.0706(5) 0.074(3) Uani 1 1 d . . .
H16 H 0.1631 0.4451 0.0464 0.089 Uiso 1 1 calc R . .
C17 C 0.1056(5) 0.2996(10) 0.0324(5) 0.081(3) Uani 1 1 d . . .
H17 H 0.0919 0.3171 -0.0169 0.098 Uiso 1 1 calc R . .
C18 C 0.0847(4) 0.1987(9) 0.0684(4) 0.073(3) Uani 1 1 d . . .
H18 H 0.0567 0.1473 0.0433 0.088 Uiso 1 1 calc R . .
C19 C 0.1047(4) 0.1722(7) 0.1415(4) 0.0559(19) Uani 1 1 d . . .
H19 H 0.0904 0.1026 0.1649 0.067 Uiso 1 1 calc R . .
C20 C 0.2716(3) 0.0664(6) 0.1824(4) 0.0446(16) Uani 1 1 d . . .
C21 C 0.3229(3) 0.1055(6) 0.1289(4) 0.0435(16) Uani 1 1 d . . .
C22 C 0.3630(3) 0.2022(6) 0.1509(3) 0.0389(14) Uani 1 1 d . . .
C23 C 0.4123(3) 0.2362(7) 0.1031(4) 0.0529(18) Uani 1 1 d . . .
H23 H 0.4396 0.2980 0.1176 0.063 Uiso 1 1 calc R . .
C24 C 0.4208(4) 0.1786(8) 0.0344(5) 0.065(2) Uani 1 1 d . . .
H24 H 0.4531 0.2031 0.0023 0.078 Uiso 1 1 calc R . .
C25 C 0.3821(4) 0.0860(9) 0.0131(5) 0.071(2) Uani 1 1 d . . .
H25 H 0.3890 0.0464 -0.0327 0.085 Uiso 1 1 calc R . .
C26 C 0.3332(4) 0.0509(7) 0.0589(4) 0.0577(19) Uani 1 1 d . . .
H26 H 0.3063 -0.0105 0.0428 0.069 Uiso 1 1 calc R . .
C27 C 0.4231(3) 0.2881(6) 0.2885(4) 0.0416(15) Uani 1 1 d . . .
C28 C 0.4501(4) 0.3998(8) 0.3053(5) 0.061(2) Uani 1 1 d . . .
H28 H 0.4288 0.4700 0.2923 0.073 Uiso 1 1 calc R . .
C29 C 0.5085(4) 0.4049(9) 0.3411(5) 0.072(2) Uani 1 1 d . . .
H29 H 0.5261 0.4794 0.3524 0.086 Uiso 1 1 calc R . .
C30 C 0.5408(4) 0.3038(9) 0.3605(5) 0.072(2) Uani 1 1 d . . .
H30 H 0.5803 0.3092 0.3847 0.087 Uiso 1 1 calc R . .
C31 C 0.5151(4) 0.1938(9) 0.3442(5) 0.068(2) Uani 1 1 d . . .
H31 H 0.5372 0.1240 0.3561 0.082 Uiso 1 1 calc R . .
C32 C 0.4571(3) 0.1881(7) 0.3105(4) 0.0542(18) Uani 1 1 d . . .
H32 H 0.4393 0.1129 0.3019 0.065 Uiso 1 1 calc R . .
C33 C 0.3220(3) 0.4236(6) 0.2233(4) 0.0410(15) Uani 1 1 d . . .
C34 C 0.2994(4) 0.4928(6) 0.2840(4) 0.0536(18) Uani 1 1 d . . .
H34 H 0.2951 0.4583 0.3319 0.064 Uiso 1 1 calc R . .
C35 C 0.2834(4) 0.6112(7) 0.2732(6) 0.068(2) Uani 1 1 d . . .
H35 H 0.2688 0.6568 0.3137 0.081 Uiso 1 1 calc R . .
C36 C 0.2892(4) 0.6617(8) 0.2021(7) 0.081(3) Uani 1 1 d . . .
H36 H 0.2793 0.7423 0.1951 0.097 Uiso 1 1 calc R . .
C37 C 0.3089(4) 0.5964(8) 0.1429(6) 0.076(3) Uani 1 1 d . . .
H37 H 0.3111 0.6319 0.0950 0.091 Uiso 1 1 calc R . .
C38 C 0.3260(3) 0.4781(7) 0.1513(5) 0.0583(19) Uani 1 1 d . . .
H38 H 0.3400 0.4344 0.1096 0.070 Uiso 1 1 calc R . .
C39 C 0.2885(3) 0.1613(6) 0.4008(5) 0.0503(17) Uani 1 1 d . . .
C40 C 0.1316(4) -0.2030(8) 0.1302(6) 0.075(3) Uani 1 1 d . . .
H40 H 0.162(4) -0.138(6) 0.152(4) 0.050 Uiso 1 1 d . . .
C41 C 0.3809(5) -0.1601(9) 0.4034(5) 0.077(3) Uani 1 1 d . . .
H41 H 0.337(3) -0.124(5) 0.374(4) 0.050 Uiso 1 1 d . . .
Cl1 Cl 0.05704(15) -0.1444(2) 0.1057(2) 0.1087(10) Uani 1 1 d . . .
Cl2 Cl 0.16679(15) -0.2697(3) 0.05055(15) 0.1028(9) Uani 1 1 d . . .
Cl3 Cl 0.12446(13) -0.3096(3) 0.20308(15) 0.1009(9) Uani 1 1 d . . .
Cl4 Cl 0.42237(15) -0.0571(3) 0.45928(16) 0.102 Uani 1 1 d . . .
Cl5 Cl 0.42198(16) -0.1967(4) 0.32501(18) 0.129 Uani 1 1 d . . .
Cl6 Cl 0.35651(19) -0.2802(3) 0.45812(17) 0.127 Uani 1 1 d . . .

loop_
_atom_site_aniso_label
_atom_site_aniso_U_11
_atom_site_aniso_U_22
_atom_site_aniso_U_33
_atom_site_aniso_U_23
_atom_site_aniso_U_13
_atom_site_aniso_U_12
Ir1 0.02994(15) 0.02917(14) 0.04761(16) 0.00279(11) -0.00201(10) -0.00123(9)
P1 0.0335(9) 0.0293(8) 0.0394(8) 0.0010(6) -0.0001(7) -0.0005(6)
O1 0.048(3) 0.039(3) 0.174(7) 0.035(3) -0.002(4) 0.000(2)
C1 0.038(4) 0.032(3) 0.071(5) 0.007(3) -0.003(3) 0.000(3)
P2 0.0323(9) 0.0338(8) 0.0441(9) -0.0007(7) -0.0028(7) -0.0048(6)
O2 0.065(4) 0.059(3) 0.077(4) -0.032(3) 0.004(3) -0.023(3)
C2 0.037(4) 0.035(3) 0.049(4) 0.002(3) -0.004(3) -0.004(3)
C3 0.039(4) 0.038(3) 0.039(3) -0.001(3) -0.004(3) -0.002(3)
O3 0.095(5) 0.102(5) 0.050(4) 0.003(3) -0.012(3) -0.002(4)
C4 0.039(4) 0.046(4) 0.053(4) 0.005(3) 0.003(3) 0.000(3)
C5 0.029(4) 0.076(6) 0.076(5) 0.001(4) 0.006(3) -0.009(4)
C6 0.055(5) 0.061(5) 0.107(7) 0.024(5) 0.006(5) -0.020(4)
C7 0.045(4) 0.045(4) 0.077(5) 0.018(4) -0.001(4) -0.008(3)
C8 0.040(4) 0.030(3) 0.046(4) -0.001(3) 0.006(3) 0.001(2)
C9 0.061(5) 0.046(4) 0.054(4) -0.002(3) 0.001(4) 0.007(3)
C10 0.075(6) 0.068(6) 0.059(5) -0.024(4) -0.004(4) -0.005(4)
C11 0.073(6) 0.044(4) 0.067(5) -0.013(4) 0.014(4) 0.007(4)
C12 0.064(5) 0.037(4) 0.068(5) 0.001(3) 0.013(4) 0.013(3)
C13 0.052(4) 0.038(4) 0.058(4) -0.002(3) 0.001(3) 0.009(3)
C14 0.034(3) 0.044(4) 0.040(3) -0.002(3) -0.003(3) 0.011(3)
C15 0.054(5) 0.060(5) 0.057(5) 0.012(4) -0.004(4) 0.001(3)
C16 0.086(7) 0.080(7) 0.057(5) 0.027(5) 0.007(5) 0.018(5)
C17 0.088(7) 0.121(9) 0.035(4) 0.011(5) 0.001(4) 0.043(6)
C18 0.086(7) 0.089(7) 0.045(4) -0.023(5) -0.017(4) 0.014(5)
C19 0.066(5) 0.053(4) 0.049(4) -0.007(3) -0.008(4) 0.002(4)
C20 0.038(4) 0.035(4) 0.061(4) -0.007(3) -0.003(3) 0.002(3)
C21 0.042(4) 0.038(4) 0.050(4) -0.009(3) -0.003(3) 0.004(3)
C22 0.035(3) 0.039(4) 0.043(3) -0.002(3) 0.000(3) 0.002(3)
C23 0.051(5) 0.058(5) 0.050(4) 0.005(3) 0.000(3) -0.002(3)
C24 0.062(5) 0.080(6) 0.053(5) 0.004(4) 0.015(4) 0.002(5)
C25 0.075(6) 0.090(7) 0.048(5) -0.005(5) 0.000(4) 0.012(5)
C26 0.060(5) 0.056(5) 0.056(5) -0.018(4) -0.010(4) 0.001(4)
C27 0.033(4) 0.049(4) 0.044(4) 0.002(3) -0.004(3) -0.007(3)
C28 0.044(5) 0.066(5) 0.072(5) 0.003(4) -0.013(4) -0.016(4)
C29 0.056(5) 0.085(6) 0.074(6) -0.015(5) -0.009(4) -0.023(5)
C30 0.046(5) 0.102(8) 0.068(6) 0.003(5) -0.016(4) -0.010(5)
C31 0.050(5) 0.083(6) 0.070(5) 0.018(5) -0.012(4) 0.004(4)
C32 0.041(4) 0.051(4) 0.070(5) 0.007(4) -0.007(4) -0.003(3)
C33 0.037(4) 0.032(3) 0.054(4) 0.005(3) -0.003(3) -0.004(3)
C34 0.052(4) 0.042(4) 0.067(5) 0.003(3) 0.002(3) 0.001(3)
C35 0.054(5) 0.036(4) 0.112(7) -0.011(4) -0.019(5) 0.004(3)
C36 0.063(6) 0.039(5) 0.139(10) 0.023(6) -0.010(6) 0.001(4)
C37 0.066(6) 0.058(5) 0.105(8) 0.033(5) 0.006(5) 0.004(4)
C38 0.054(5) 0.051(4) 0.070(5) 0.016(4) 0.007(4) -0.004(3)
C39 0.048(4) 0.042(4) 0.061(5) 0.009(3) 0.002(4) 0.002(3)
C40 0.076(6) 0.052(5) 0.096(7) -0.011(5) 0.015(5) -0.019(4)
C41 0.077(7) 0.093(7) 0.062(5) 0.029(5) 0.002(5) 0.016(5)
Cl1 0.083(2) 0.0851(19) 0.159(3) 0.0341(17) 0.0223(19) 0.0062(13)
Cl2 0.140(3) 0.0935(19) 0.0746(16) 0.0081(14) 0.0048(16) 0.0395(17)
Cl3 0.0834(18) 0.139(2) 0.0803(17) 0.0295(17) -0.0096(14) -0.0296(17)
Cl4 0.114 0.095 0.098 0.005 -0.005 -0.010
Cl5 0.096 0.192 0.099 -0.028 0.017 0.001
Cl6 0.188 0.099 0.092 0.020 -0.012 -0.035

loop_
_atom_type_symbol
_atom_type_description
_atom_type_scat_dispersion_real
_atom_type_scat_dispersion_imag
_atom_type_scat_source
C C 0.0033 0.0016 'International Tables Vol C Tables 4.2.6.8 and 6.1.1.4'
H H 0.0000 0.0000 'International Tables Vol C Tables 4.2.6.8 and 6.1.1.4'
O O 0.0106 0.0060 'International Tables Vol C Tables 4.2.6.8 and 6.1.1.4'
P P 0.1023 0.0942 'International Tables Vol C Tables 4.2.6.8 and 6.1.1.4'
Ir Ir -1.4442 7.9887 'International Tables Vol C Tables 4.2.6.8 and 6.1.1.4'
Cl Cl 0.1484 0.1585 'International Tables Vol C Tables 4.2.6.8 and 6.1.1.4'

loop_
_geom_angle_atom_site_label_1
_geom_angle_atom_site_label_2
_geom_angle_atom_site_label_3
_geom_angle
_geom_angle_site_symmetry_1
_geom_angle_site_symmetry_3
_geom_angle_publ_flag
C39 Ir1 C1 88.0(3) . . ?
C39 Ir1 C20 167.8(3) . . ?
C1 Ir1 C20 87.6(3) . . ?
C39 Ir1 P2 99.7(2) . . ?
C1 Ir1 P2 167.4(2) . . ?
C20 Ir1 P2 82.81(19) . . ?
C39 Ir1 P1 100.2(2) . . ?
C1 Ir1 P1 83.33(18) . . ?
C20 Ir1 P1 90.65(18) . . ?
P2 Ir1 P1 104.84(5) . . ?
C39 Ir1 H1 83(2) . . ?
C1 Ir1 H1 85(2) . . ?
C20 Ir1 H1 85(2) . . ?
P2 Ir1 H1 86(2) . . ?
P1 Ir1 H1 168(2) . . ?
C14 P1 C8 102.2(3) . . ?
C14 P1 C3 105.6(3) . . ?
C8 P1 C3 103.7(3) . . ?
C14 P1 Ir1 117.9(2) . . ?
C8 P1 Ir1 123.3(2) . . ?
C3 P1 Ir1 102.1(2) . . ?
O1 C1 C2 116.7(6) . . ?
O1 C1 Ir1 125.3(5) . . ?
C2 C1 Ir1 117.9(4) . . ?
C33 P2 C22 107.0(3) . . ?
C33 P2 C27 102.6(3) . . ?
C22 P2 C27 104.4(3) . . ?
C33 P2 Ir1 121.5(2) . . ?
C22 P2 Ir1 101.7(2) . . ?
C27 P2 Ir1 118.0(2) . . ?
C7 C2 C3 120.1(6) . . ?
C7 C2 C1 119.2(6) . . ?
C3 C2 C1 120.7(6) . . ?
C4 C3 C2 119.3(6) . . ?
C4 C3 P1 125.3(5) . . ?
C2 C3 P1 115.4(5) . . ?
C5 C4 C3 120.0(7) . . ?
C5 C4 H4 120.0 . . ?
C3 C4 H4 120.0 . . ?
C4 C5 C6 120.8(7) . . ?
C4 C5 H5 119.6 . . ?
C6 C5 H5 119.6 . . ?
C7 C6 C5 120.3(7) . . ?
C7 C6 H6 119.8 . . ?
C5 C6 H6 119.8 . . ?
C6 C7 C2 119.3(7) . . ?
C6 C7 H7 120.4 . . ?
C2 C7 H7 120.4 . . ?
C9 C8 C13 118.3(6) . . ?
C9 C8 P1 120.5(5) . . ?
C13 C8 P1 121.1(5) . . ?
C10 C9 C8 120.4(7) . . ?
C10 C9 H9 119.8 . . ?
C8 C9 H9 119.8 . . ?
C9 C10 C11 120.2(7) . . ?
C9 C10 H10 119.9 . . ?
C11 C10 H10 119.9 . . ?
C12 C11 C10 120.5(7) . . ?
C12 C11 H11 119.7 . . ?
C10 C11 H11 119.7 . . ?
C11 C12 C13 119.9(7) . . ?
C11 C12 H12 120.0 . . ?
C13 C12 H12 120.0 . . ?
C8 C13 C12 120.6(7) . . ?
C8 C13 H13 119.7 . . ?
C12 C13 H13 119.7 . . ?
C15 C14 C19 117.8(6) . . ?
C15 C14 P1 119.7(5) . . ?
C19 C14 P1 122.4(5) . . ?
C16 C15 C14 121.4(8) . . ?
C16 C15 H15 119.3 . . ?
C14 C15 H15 119.3 . . ?
C15 C16 C17 119.8(8) . . ?
C15 C16 H16 120.1 . . ?
C17 C16 H16 120.1 . . ?
C18 C17 C16 119.4(8) . . ?
C18 C17 H17 120.3 . . ?
C16 C17 H17 120.3 . . ?
C19 C18 C17 120.7(8) . . ?
C19 C18 H18 119.7 . . ?
C17 C18 H18 119.7 . . ?
C18 C19 C14 120.8(8) . . ?
C18 C19 H19 119.6 . . ?
C14 C19 H19 119.6 . . ?
O2 C20 C21 117.3(6) . . ?
O2 C20 Ir1 124.4(5) . . ?
C21 C20 Ir1 118.2(4) . . ?
C22 C21 C26 118.3(6) . . ?
C22 C21 C20 118.7(6) . . ?
C26 C21 C20 122.9(6) . . ?
C21 C22 C23 119.2(6) . . ?
C21 C22 P2 115.5(5) . . ?
C23 C22 P2 125.3(5) . . ?
C24 C23 C22 120.2(7) . . ?
C24 C23 H23 119.9 . . ?
C22 C23 H23 119.9 . . ?
C25 C24 C23 120.6(8) . . ?
C25 C24 H24 119.7 . . ?
C23 C24 H24 119.7 . . ?
C24 C25 C26 120.4(8) . . ?
C24 C25 H25 119.8 . . ?
C26 C25 H25 119.8 . . ?
C21 C26 C25 121.2(7) . . ?
C21 C26 H26 119.4 . . ?
C25 C26 H26 119.4 . . ?
C28 C27 C32 116.9(6) . . ?
C28 C27 P2 123.4(5) . . ?
C32 C27 P2 119.7(5) . . ?
C27 C28 C29 119.5(8) . . ?
C27 C28 H28 120.2 . . ?
C29 C28 H28 120.3 . . ?
C30 C29 C28 121.6(9) . . ?
C30 C29 H29 119.2 . . ?
C28 C29 H29 119.2 . . ?
C29 C30 C31 119.6(8) . . ?
C29 C30 H30 120.2 . . ?
C31 C30 H30 120.2 . . ?
C32 C31 C30 119.2(8) . . ?
C32 C31 H31 120.4 . . ?
C30 C31 H31 120.4 . . ?
C31 C32 C27 123.3(8) . . ?
C31 C32 H32 118.4 . . ?
C27 C32 H32 118.4 . . ?
C38 C33 C34 117.9(6) . . ?
C38 C33 P2 123.7(6) . . ?
C34 C33 P2 118.4(5) . . ?
C35 C34 C33 120.5(8) . . ?
C35 C34 H34 119.7 . . ?
C33 C34 H34 119.7 . . ?
C34 C35 C36 119.7(9) . . ?
C34 C35 H35 120.2 . . ?
C36 C35 H35 120.2 . . ?
C37 C36 C35 120.8(8) . . ?
C37 C36 H36 119.6 . . ?
C35 C36 H36 119.6 . . ?
C36 C37 C38 121.4(9) . . ?
C36 C37 H37 119.3 . . ?
C38 C37 H37 119.3 . . ?
C37 C38 C33 119.6(8) . . ?
C37 C38 H38 120.2 . . ?
C33 C38 H38 120.2 . . ?
O3 C39 Ir1 174.3(7) . . ?
Cl2 C40 Cl1 110.4(6) . . ?
Cl2 C40 Cl3 109.5(5) . . ?
Cl1 C40 Cl3 110.4(5) . . ?
Cl2 C40 H40 109(4) . . ?
Cl1 C40 H40 112(4) . . ?
Cl3 C40 H40 105(4) . . ?
Cl5 C41 Cl4 111.1(6) . . ?
Cl5 C41 Cl6 115.1(6) . . ?
Cl4 C41 Cl6 110.4(5) . . ?
Cl5 C41 H41 98(3) . . ?
Cl4 C41 H41 115(3) . . ?
Cl6 C41 H41 106(3) . . ?

loop_
_geom_bond_atom_site_label_1
_geom_bond_atom_site_label_2
_geom_bond_distance
_geom_bond_site_symmetry_2
_geom_bond_publ_flag
Ir1 C39 1.922(8) . ?
Ir1 C1 2.085(6) . ?
Ir1 C20 2.087(7) . ?
Ir1 P2 2.3487(16) . ?
Ir1 P1 2.3544(16) . ?
Ir1 H1 1.46(6) . ?
P1 C14 1.812(6) . ?
P1 C8 1.838(6) . ?
P1 C3 1.827(6) . ?
O1 C1 1.205(7) . ?
C1 C2 1.519(9) . ?
P2 C33 1.809(6) . ?
P2 C22 1.812(6) . ?
P2 C27 1.830(6) . ?
O2 C20 1.240(7) . ?
C2 C7 1.401(9) . ?
C2 C3 1.380(8) . ?
C3 C4 1.393(9) . ?
O3 C39 1.132(9) . ?
C4 C5 1.352(10) . ?
C4 H4 0.9300 . ?
C5 C6 1.385(11) . ?
C5 H5 0.9300 . ?
C6 C7 1.361(11) . ?
C6 H6 0.9300 . ?
C7 H7 0.9300 . ?
C8 C9 1.369(10) . ?
C8 C13 1.401(9) . ?
C9 C10 1.388(10) . ?
C9 H9 0.9300 . ?
C10 C11 1.380(11) . ?
C10 H10 0.9300 . ?
C11 C12 1.342(10) . ?
C11 H11 0.9300 . ?
C12 C13 1.391(9) . ?
C12 H12 0.9300 . ?
C13 H13 0.9300 . ?
C14 C15 1.384(9) . ?
C14 C19 1.404(9) . ?
C15 C16 1.373(11) . ?
C15 H15 0.9300 . ?
C16 C17 1.406(14) . ?
C16 H16 0.9300 . ?
C17 C18 1.364(13) . ?
C17 H17 0.9300 . ?
C18 C19 1.377(10) . ?
C18 H18 0.9300 . ?
C19 H19 0.9300 . ?
C20 C21 1.503(10) . ?
C21 C22 1.420(9) . ?
C21 C26 1.389(9) . ?
C22 C23 1.395(9) . ?
C23 C24 1.378(10) . ?
C23 H23 0.9300 . ?
C24 C25 1.365(12) . ?
C24 H24 0.9300 . ?
C25 C26 1.371(11) . ?
C25 H25 0.9300 . ?
C26 H26 0.9300 . ?
C27 C28 1.399(9) . ?
C27 C32 1.378(9) . ?
C28 C29 1.376(10) . ?
C28 H28 0.9300 . ?
C29 C30 1.359(12) . ?
C29 H29 0.9300 . ?
C30 C31 1.369(12) . ?
C30 H30 0.9300 . ?
C31 C32 1.353(10) . ?
C31 H31 0.9300 . ?
C32 H32 0.9300 . ?
C33 C38 1.404(9) . ?
C33 C34 1.403(10) . ?
C34 C35 1.374(10) . ?
C34 H34 0.9300 . ?
C35 C36 1.374(13) . ?
C35 H35 0.9300 . ?
C36 C37 1.338(14) . ?
C36 H36 0.9300 . ?
C37 C38 1.375(11) . ?
C37 H37 0.9300 . ?
C38 H38 0.9300 . ?
C40 Cl2 1.753(9) . ?
C40 Cl1 1.751(10) . ?
C40 Cl3 1.753(10) . ?
C40 H40 1.03(7) . ?
C41 Cl5 1.683(10) . ?
C41 Cl4 1.740(11) . ?
C41 Cl6 1.729(9) . ?
C41 H41 1.12(7) . ?

loop_
_geom_hbond_atom_site_label_D
_geom_hbond_atom_site_label_H
_geom_hbond_atom_site_label_A
_geom_hbond_distance_DH
_geom_hbond_distance_HA
_geom_hbond_distance_DA
_geom_hbond_angle_DHA
_geom_hbond_site_symmetry_A
C40 H40 O2 1.03(7) 2.08(7) 3.077(10) 161(6) .
C41 H41 O1 1.12(7) 2.05(7) 3.124(12) 158(5) .

loop_
_geom_torsion_atom_site_label_1
_geom_torsion_atom_site_label_2
_geom_torsion_atom_site_label_3
_geom_torsion_atom_site_label_4
_geom_torsion
_geom_torsion_site_symmetry_1
_geom_torsion_site_symmetry_2
_geom_torsion_site_symmetry_3
_geom_torsion_site_symmetry_4
_geom_torsion_publ_flag
C39 Ir1 P1 C14 164.2(3) . . . . ?
C1 Ir1 P1 C14 -109.0(3) . . . . ?
C20 Ir1 P1 C14 -21.5(3) . . . . ?
P2 Ir1 P1 C14 61.3(3) . . . . ?
C39 Ir1 P1 C8 34.8(3) . . . . ?
C1 Ir1 P1 C8 121.6(3) . . . . ?
C20 Ir1 P1 C8 -150.8(3) . . . . ?
P2 Ir1 P1 C8 -68.1(3) . . . . ?
C39 Ir1 P1 C3 -80.6(3) . . . . ?
C1 Ir1 P1 C3 6.1(3) . . . . ?
C20 Ir1 P1 C3 93.7(3) . . . . ?
P2 Ir1 P1 C3 176.4(2) . . . . ?
C39 Ir1 C1 O1 -83.5(8) . . . . ?
C20 Ir1 C1 O1 85.0(8) . . . . ?
P2 Ir1 C1 O1 44.6(14) . . . . ?
P1 Ir1 C1 O1 175.9(8) . . . . ?
C39 Ir1 C1 C2 93.4(5) . . . . ?
C20 Ir1 C1 C2 -98.1(5) . . . . ?
P2 Ir1 C1 C2 -138.4(7) . . . . ?
P1 Ir1 C1 C2 -7.1(5) . . . . ?
C39 Ir1 P2 C33 -87.4(3) . . . . ?
C1 Ir1 P2 C33 145.4(9) . . . . ?
C20 Ir1 P2 C33 104.7(3) . . . . ?
P1 Ir1 P2 C33 15.9(3) . . . . ?
C39 Ir1 P2 C22 154.1(3) . . . . ?
C1 Ir1 P2 C22 27.0(9) . . . . ?
C20 Ir1 P2 C22 -13.8(3) . . . . ?
P1 Ir1 P2 C22 -102.5(2) . . . . ?
C39 Ir1 P2 C27 40.7(3) . . . . ?
C1 Ir1 P2 C27 -86.5(9) . . . . ?
C20 Ir1 P2 C27 -127.2(3) . . . . ?
P1 Ir1 P2 C27 144.0(2) . . . . ?
O1 C1 C2 C7 4.4(11) . . . . ?
Ir1 C1 C2 C7 -172.8(5) . . . . ?
O1 C1 C2 C3 -176.9(7) . . . . ?
Ir1 C1 C2 C3 5.9(8) . . . . ?
C7 C2 C3 C4 0.4(10) . . . . ?
C1 C2 C3 C4 -178.2(6) . . . . ?
C7 C2 C3 P1 179.1(5) . . . . ?
C1 C2 C3 P1 0.4(8) . . . . ?
C14 P1 C3 C4 -62.9(6) . . . . ?
C8 P1 C3 C4 44.2(6) . . . . ?
Ir1 P1 C3 C4 173.3(5) . . . . ?
C14 P1 C3 C2 118.6(5) . . . . ?
C8 P1 C3 C2 -134.4(5) . . . . ?
Ir1 P1 C3 C2 -5.3(5) . . . . ?
C2 C3 C4 C5 1.1(10) . . . . ?
P1 C3 C4 C5 -177.4(6) . . . . ?
C3 C4 C5 C6 -1.3(12) . . . . ?
C4 C5 C6 C7 0.1(14) . . . . ?
C5 C6 C7 C2 1.4(13) . . . . ?
C3 C2 C7 C6 -1.6(11) . . . . ?
C1 C2 C7 C6 177.0(8) . . . . ?
C14 P1 C8 C9 -157.3(6) . . . . ?
C3 P1 C8 C9 93.1(6) . . . . ?
Ir1 P1 C8 C9 -21.6(7) . . . . ?
C14 P1 C8 C13 26.7(6) . . . . ?
C3 P1 C8 C13 -82.9(6) . . . . ?
Ir1 P1 C8 C13 162.4(5) . . . . ?
C13 C8 C9 C10 -2.6(11) . . . . ?
P1 C8 C9 C10 -178.8(6) . . . . ?
C8 C9 C10 C11 1.7(13) . . . . ?
C9 C10 C11 C12 0.6(13) . . . . ?
C10 C11 C12 C13 -1.9(12) . . . . ?
C9 C8 C13 C12 1.4(10) . . . . ?
P1 C8 C13 C12 177.5(5) . . . . ?
C11 C12 C13 C8 0.9(11) . . . . ?
C8 P1 C14 C15 58.3(6) . . . . ?
C3 P1 C14 C15 166.5(6) . . . . ?
Ir1 P1 C14 C15 -80.3(6) . . . . ?
C8 P1 C14 C19 -122.6(6) . . . . ?
C3 P1 C14 C19 -14.4(6) . . . . ?
Ir1 P1 C14 C19 98.8(6) . . . . ?
C19 C14 C15 C16 0.6(11) . . . . ?
P1 C14 C15 C16 179.8(6) . . . . ?
C14 C15 C16 C17 0.4(13) . . . . ?
C15 C16 C17 C18 -0.8(14) . . . . ?
C16 C17 C18 C19 0.2(13) . . . . ?
C17 C18 C19 C14 0.9(13) . . . . ?
C15 C14 C19 C18 -1.2(11) . . . . ?
P1 C14 C19 C18 179.6(6) . . . . ?
C39 Ir1 C20 O2 89.6(14) . . . . ?
C1 Ir1 C20 O2 20.3(6) . . . . ?
P2 Ir1 C20 O2 -167.8(6) . . . . ?
P1 Ir1 C20 O2 -63.0(6) . . . . ?
C39 Ir1 C20 C21 -86.6(14) . . . . ?
C1 Ir1 C20 C21 -155.9(5) . . . . ?
P2 Ir1 C20 C21 16.0(5) . . . . ?
P1 Ir1 C20 C21 120.8(5) . . . . ?
O2 C20 C21 C22 170.7(6) . . . . ?
Ir1 C20 C21 C22 -12.8(8) . . . . ?
O2 C20 C21 C26 -9.6(10) . . . . ?
Ir1 C20 C21 C26 166.9(6) . . . . ?
C26 C21 C22 C23 -2.2(10) . . . . ?
C20 C21 C22 C23 177.5(6) . . . . ?
C26 C21 C22 P2 178.9(5) . . . . ?
C20 C21 C22 P2 -1.4(8) . . . . ?
C33 P2 C22 C21 -116.3(5) . . . . ?
C27 P2 C22 C21 135.4(5) . . . . ?
Ir1 P2 C22 C21 12.1(5) . . . . ?
C33 P2 C22 C23 64.9(6) . . . . ?
C27 P2 C22 C23 -43.4(7) . . . . ?
Ir1 P2 C22 C23 -166.7(5) . . . . ?
C21 C22 C23 C24 1.8(10) . . . . ?
P2 C22 C23 C24 -179.4(6) . . . . ?
C22 C23 C24 C25 -1.6(13) . . . . ?
C23 C24 C25 C26 1.8(14) . . . . ?
C22 C21 C26 C25 2.4(11) . . . . ?
C20 C21 C26 C25 -177.3(7) . . . . ?
C24 C25 C26 C21 -2.2(13) . . . . ?
C33 P2 C27 C28 3.0(7) . . . . ?
C22 P2 C27 C28 114.4(6) . . . . ?
Ir1 P2 C27 C28 -133.6(6) . . . . ?
C33 P2 C27 C32 -178.8(6) . . . . ?
C22 P2 C27 C32 -67.4(6) . . . . ?
Ir1 P2 C27 C32 44.6(6) . . . . ?
C32 C27 C28 C29 1.0(11) . . . . ?
P2 C27 C28 C29 179.2(6) . . . . ?
C27 C28 C29 C30 0.3(13) . . . . ?
C28 C29 C30 C31 -0.1(14) . . . . ?
C29 C30 C31 C32 -1.4(13) . . . . ?
C30 C31 C32 C27 2.9(13) . . . . ?
C28 C27 C32 C31 -2.6(11) . . . . ?
P2 C27 C32 C31 179.1(6) . . . . ?
C22 P2 C33 C38 -7.4(6) . . . . ?
C27 P2 C33 C38 102.1(6) . . . . ?
Ir1 P2 C33 C38 -123.3(5) . . . . ?
C22 P2 C33 C34 173.3(5) . . . . ?
C27 P2 C33 C34 -77.1(6) . . . . ?
Ir1 P2 C33 C34 57.5(6) . . . . ?
C38 C33 C34 C35 -1.9(10) . . . . ?
P2 C33 C34 C35 177.4(6) . . . . ?
C33 C34 C35 C36 0.6(11) . . . . ?
C34 C35 C36 C37 1.4(13) . . . . ?
C35 C36 C37 C38 -2.1(14) . . . . ?
C36 C37 C38 C33 0.7(13) . . . . ?
C34 C33 C38 C37 1.2(10) . . . . ?
P2 C33 C38 C37 -178.0(6) . . . . ?
C1 Ir1 C39 O3 56(7) . . . . ?
C20 Ir1 C39 O3 -13(8) . . . . ?
P2 Ir1 C39 O3 -114(7) . . . . ?
P1 Ir1 C39 O3 139(7) . . . . ?
